data_7005683
loop_
_publ_author_name
'Maheswari, Palanisamy Uma'
'Lappalainen, Kristian'
'Sfregola, Michael'
'Barends, Sharief'
'Gamez, Patrick'
'Turpeinen, Urho'
'Mutikainen, Ilpo'
'van Wezel, Gilles P.'
'Reedijk, Jan'

_publ_section_title
;
 Structure and DNA cleavage properties of two copper(II) complexes of
 the pyridine-pyrazole-containing ligands mbpzbpy and Hmpzbpya.
;
_journal_issue 33
_journal_name_full 'Dalton transactions (Cambridge, England : 2003)'
_journal_page_first 3676
_journal_page_last 3683
_journal_paper_doi 10.1039/b704390b
_journal_year 2007
_chemical_formula_sum 'C22 H29 Br2 Cu N6 O2.5'
_chemical_formula_weight 640.87
_chemical_name_systematic
;
?
;
_space_group_IT_number 15
_symmetry_cell_setting monoclinic
_symmetry_space_group_name_Hall '-C 2yc'
_symmetry_space_group_name_H-M 'C 1 2/c 1'
_atom_sites_solution_hydrogens geom
_atom_sites_solution_primary direct
_atom_sites_solution_secondary difmap
_audit_creation_method SHELXL-97
_cell_angle_alpha 90.00
_cell_angle_beta 104.03(3)
_cell_angle_gamma 90.00
_cell_formula_units_Z 4
_cell_length_a 18.391(3)
_cell_length_b 15.522(3)
_cell_length_c 9.1220(18)
_cell_measurement_reflns_used 254
_cell_measurement_temperature 173(2)
_cell_measurement_theta_max 23.40
_cell_measurement_theta_min 4.56
_cell_volume 2526.3(9)
_computing_cell_refinement 'COLLECT (Nonius, 2002)'
_computing_data_collection 'COLLECT (Nonius, 2002)'
_computing_data_reduction 'COLLECT (Nonius, 2002)'
_computing_molecular_graphics 'SHELXTL (Sheldrick, 1990)'
_computing_publication_material 'SHELXTL (Sheldrick, 1990)'
_computing_structure_refinement 'SHELXL97 (Sheldrick, 1997)'
_computing_structure_solution 'SHELXS97 (Sheldrick, 1990)'
_diffrn_ambient_temperature 173(2)
_diffrn_measured_fraction_theta_full 0.992
_diffrn_measured_fraction_theta_max 0.992
_diffrn_measurement_device_type KappaCCD
_diffrn_measurement_method CCD
_diffrn_radiation_monochromator graphite
_diffrn_radiation_source 'fine-focus sealed tube'
_diffrn_radiation_type MoK\a
_diffrn_radiation_wavelength 0.71073
_diffrn_reflns_av_R_equivalents 0.0350
_diffrn_reflns_av_sigmaI/netI 0.0251
_diffrn_reflns_limit_h_max 23
_diffrn_reflns_limit_h_min -23
_diffrn_reflns_limit_k_max 20
_diffrn_reflns_limit_k_min -20
_diffrn_reflns_limit_l_max 11
_diffrn_reflns_limit_l_min -11
_diffrn_reflns_number 18757
_diffrn_reflns_theta_full 27.53
_diffrn_reflns_theta_max 27.53
_diffrn_reflns_theta_min 3.10
_exptl_absorpt_coefficient_mu 4.061
_exptl_absorpt_correction_T_max 0.4972
_exptl_absorpt_correction_T_min 0.3754
_exptl_absorpt_correction_type multi-scan
_exptl_absorpt_process_details 'SADABS (Sheldrick, 1996)'
_exptl_crystal_colour blue
_exptl_crystal_density_diffrn 1.685
_exptl_crystal_density_method 'not measured'
_exptl_crystal_description block
_exptl_crystal_F_000 1288
_exptl_crystal_size_max 0.30
_exptl_crystal_size_mid 0.30
_exptl_crystal_size_min 0.20
_refine_diff_density_max 0.457
_refine_diff_density_min -1.202
_refine_diff_density_rms 0.080
_refine_ls_extinction_method none
_refine_ls_goodness_of_fit_ref 1.048
_refine_ls_hydrogen_treatment constr
_refine_ls_matrix_type full
_refine_ls_number_parameters 161
_refine_ls_number_reflns 2893
_refine_ls_number_restraints 0
_refine_ls_restrained_S_all 1.048
_refine_ls_R_factor_all 0.0454
_refine_ls_R_factor_gt 0.0287
_refine_ls_shift/su_max 0.000
_refine_ls_shift/su_mean 0.000
_refine_ls_structure_factor_coef Fsqd
_refine_ls_weighting_details 'calc w=1/[\s^2^(Fo^2^)+(0.0213P)^2^+7.8007P] where P=(Fo^2^+2Fc^2^)/3'
_refine_ls_weighting_scheme calc
_refine_ls_wR_factor_gt 0.0615
_refine_ls_wR_factor_ref 0.0676
_reflns_number_gt 2328
_reflns_number_total 2893
_reflns_threshold_expression >2sigma(I)
_cod_data_source_file b704390b.txt
_cod_data_source_block um282
_cod_original_cell_volume 2526.3(8)
_cod_original_sg_symbol_H-M C2/c
_cod_original_formula_sum 'C22 H29 Br2 Cu N6 O2.50'
_cod_database_code 7005683

loop_
_symmetry_equiv_pos_as_xyz
'x, y, z'
'-x, y, -z+1/2'
'x+1/2, y+1/2, z'
'-x+1/2, y+1/2, -z+1/2'
'-x, -y, -z'
'x, -y, z-1/2'
'-x+1/2, -y+1/2, -z'
'x+1/2, -y+1/2, z-1/2'

loop_
_atom_site_label
_atom_site_type_symbol
_atom_site_fract_x
_atom_site_fract_y
_atom_site_fract_z
_atom_site_U_iso_or_equiv
_atom_site_adp_type
_atom_site_occupancy
_atom_site_symmetry_multiplicity
_atom_site_calc_flag
_atom_site_refinement_flags
_atom_site_disorder_assembly
_atom_site_disorder_group
Cu1 Cu 0.5000 -0.25154(3) 0.7500 0.04175(16) Uani 1 2 d S . .
Br1 Br 0.601916(15) -0.230292(18) 0.50739(3) 0.03124(9) Uani 1 1 d . . .
N11 N 0.54882(11) -0.15303(13) 0.8803(2) 0.0198(4) Uani 1 1 d . . .
C12 C 0.52955(12) -0.07354(15) 0.8215(3) 0.0177(5) Uani 1 1 d . . .
C13 C 0.56271(13) 0.00107(15) 0.8934(3) 0.0217(5) Uani 1 1 d . . .
H13A H 0.5493 0.0563 0.8503 0.026 Uiso 1 1 calc R . .
C14 C 0.61598(14) -0.00755(17) 1.0299(3) 0.0244(5) Uani 1 1 d . . .
H14A H 0.6406 0.0420 1.0797 0.029 Uiso 1 1 calc R . .
C15 C 0.63313(13) -0.08870(17) 1.0932(3) 0.0227(5) Uani 1 1 d . . .
H15A H 0.6684 -0.0950 1.1876 0.027 Uiso 1 1 calc R . .
C16 C 0.59784(13) -0.16068(16) 1.0163(3) 0.0212(5) Uani 1 1 d . . .
C17 C 0.60794(15) -0.25008(16) 1.0848(3) 0.0259(5) Uani 1 1 d . . .
H17A H 0.6480 -0.2480 1.1794 0.031 Uiso 1 1 calc R . .
H17B H 0.5609 -0.2673 1.1115 0.031 Uiso 1 1 calc R . .
N21 N 0.57884(12) -0.33501(13) 0.8497(2) 0.0247(5) Uani 1 1 d . . .
N22 N 0.62714(11) -0.31558(13) 0.9861(2) 0.0234(4) Uani 1 1 d . . .
C23 C 0.68451(14) -0.37256(17) 1.0194(3) 0.0239(5) Uani 1 1 d . . .
C24 C 0.67366(15) -0.42970(17) 0.9002(3) 0.0267(5) Uani 1 1 d . . .
H24A H 0.7048 -0.4772 0.8906 0.032 Uiso 1 1 calc R . .
C25 C 0.60827(14) -0.40440(16) 0.7963(3) 0.0223(5) Uani 1 1 d . . .
C26 C 0.74414(16) -0.3692(2) 1.1639(3) 0.0385(7) Uani 1 1 d . . .
H26A H 0.7212 -0.3755 1.2496 0.058 Uiso 1 1 calc R . .
H26B H 0.7703 -0.3137 1.1712 0.058 Uiso 1 1 calc R . .
H26C H 0.7800 -0.4160 1.1654 0.058 Uiso 1 1 calc R . .
C27 C 0.57349(16) -0.44608(18) 0.6476(3) 0.0309(6) Uani 1 1 d . . .
H27A H 0.5269 -0.4161 0.5997 0.046 Uiso 1 1 calc R . .
H27B H 0.5625 -0.5066 0.6640 0.046 Uiso 1 1 calc R . .
H27C H 0.6083 -0.4428 0.5817 0.046 Uiso 1 1 calc R . .
O1 O 0.74954(12) -0.12720(14) 0.4303(3) 0.0422(5) Uani 1 1 d G . .
H1A H 0.7853 -0.1612 0.4323 0.063 Uiso 1 1 d G . .
H1B H 0.7178 -0.1590 0.4558 0.063 Uiso 1 1 d G . .
O2 O 0.5000 -0.3712(6) 0.2500 0.077(2) Uani 0.50 2 d SPG . .
H2A H 0.5312 -0.3410 0.3114 0.116 Uiso 0.50 1 d PG . .

loop_
_atom_site_aniso_label
_atom_site_aniso_U_11
_atom_site_aniso_U_22
_atom_site_aniso_U_33
_atom_site_aniso_U_23
_atom_site_aniso_U_13
_atom_site_aniso_U_12
Cu1 0.0423(3) 0.0170(2) 0.0438(3) 0.000 -0.0326(2) 0.000
Br1 0.02500(14) 0.03013(15) 0.03939(16) -0.00031(12) 0.00937(11) -0.00057(11)
N11 0.0158(9) 0.0208(10) 0.0199(10) -0.0010(8) -0.0014(8) 0.0002(8)
C12 0.0136(11) 0.0216(12) 0.0178(12) -0.0005(9) 0.0036(9) 0.0002(9)
C13 0.0224(12) 0.0204(12) 0.0234(13) -0.0015(10) 0.0076(10) -0.0011(9)
C14 0.0214(12) 0.0273(13) 0.0243(13) -0.0096(10) 0.0054(10) -0.0067(10)
C15 0.0173(12) 0.0330(14) 0.0162(12) -0.0063(10) 0.0009(9) -0.0016(10)
C16 0.0171(11) 0.0262(12) 0.0182(12) -0.0018(10) 0.0005(9) 0.0022(10)
C17 0.0264(13) 0.0302(14) 0.0161(12) -0.0006(10) -0.0048(10) 0.0030(10)
N21 0.0240(11) 0.0228(10) 0.0204(11) -0.0005(8) -0.0081(9) -0.0004(9)
N22 0.0212(10) 0.0245(11) 0.0185(10) 0.0013(8) -0.0067(8) 0.0026(8)
C23 0.0199(12) 0.0304(13) 0.0193(12) 0.0076(10) 0.0007(10) 0.0029(10)
C24 0.0237(13) 0.0301(13) 0.0263(14) 0.0037(11) 0.0063(11) 0.0044(11)
C25 0.0229(12) 0.0213(12) 0.0221(13) 0.0035(10) 0.0041(10) -0.0031(10)
C26 0.0287(15) 0.057(2) 0.0246(14) 0.0033(13) -0.0040(12) 0.0149(14)
C27 0.0323(15) 0.0322(15) 0.0256(14) -0.0047(11) 0.0020(12) -0.0029(11)
O1 0.0296(11) 0.0464(13) 0.0514(13) 0.0144(11) 0.0115(10) 0.0027(9)
O2 0.096(8) 0.058(5) 0.072(6) 0.000 0.010(5) 0.000

loop_
_atom_type_symbol
_atom_type_description
_atom_type_scat_dispersion_real
_atom_type_scat_dispersion_imag
_atom_type_scat_source
C C 0.0033 0.0016 'International Tables Vol C Tables 4.2.6.8 and 6.1.1.4'
H H 0.0000 0.0000 'International Tables Vol C Tables 4.2.6.8 and 6.1.1.4'
N N 0.0061 0.0033 'International Tables Vol C Tables 4.2.6.8 and 6.1.1.4'
O O 0.0106 0.0060 'International Tables Vol C Tables 4.2.6.8 and 6.1.1.4'
Cu Cu 0.3201 1.2651 'International Tables Vol C Tables 4.2.6.8 and 6.1.1.4'
Br Br -0.2901 2.4595 'International Tables Vol C Tables 4.2.6.8 and 6.1.1.4'

loop_
_geom_angle_atom_site_label_1
_geom_angle_atom_site_label_2
_geom_angle_atom_site_label_3
_geom_angle
_geom_angle_site_symmetry_1
_geom_angle_site_symmetry_3
_geom_angle_publ_flag
N21 Cu1 N21 98.87(12) 2_656 . ?
N21 Cu1 N11 159.40(9) 2_656 . ?
N21 Cu1 N11 93.06(8) . . ?
N21 Cu1 N11 93.06(8) 2_656 2_656 ?
N21 Cu1 N11 159.40(9) . 2_656 ?
N11 Cu1 N11 80.95(11) . 2_656 ?
C16 N11 C12 119.7(2) . . ?
C16 N11 Cu1 125.42(16) . . ?
C12 N11 Cu1 114.91(15) . . ?
N11 C12 C13 121.7(2) . . ?
N11 C12 C12 114.41(13) . 2_656 ?
C13 C12 C12 123.85(14) . 2_656 ?
C14 C13 C12 118.2(2) . . ?
C14 C13 H13A 120.9 . . ?
C12 C13 H13A 120.9 . . ?
C15 C14 C13 119.9(2) . . ?
C15 C14 H14A 120.0 . . ?
C13 C14 H14A 120.0 . . ?
C14 C15 C16 119.1(2) . . ?
C14 C15 H15A 120.4 . . ?
C16 C15 H15A 120.4 . . ?
N11 C16 C15 121.2(2) . . ?
N11 C16 C17 116.6(2) . . ?
C15 C16 C17 122.1(2) . . ?
N22 C17 C16 114.1(2) . . ?
N22 C17 H17A 108.7 . . ?
C16 C17 H17A 108.7 . . ?
N22 C17 H17B 108.7 . . ?
C16 C17 H17B 108.7 . . ?
H17A C17 H17B 107.6 . . ?
C25 N21 N22 105.91(19) . . ?
C25 N21 Cu1 131.76(17) . . ?
N22 N21 Cu1 120.62(16) . . ?
C23 N22 N21 110.9(2) . . ?
C23 N22 C17 127.6(2) . . ?
N21 N22 C17 120.78(19) . . ?
N22 C23 C24 106.7(2) . . ?
N22 C23 C26 122.6(2) . . ?
C24 C23 C26 130.7(2) . . ?
C23 C24 C25 106.9(2) . . ?
C23 C24 H24A 126.6 . . ?
C25 C24 H24A 126.6 . . ?
N21 C25 C24 109.6(2) . . ?
N21 C25 C27 123.4(2) . . ?
C24 C25 C27 127.0(2) . . ?
C23 C26 H26A 109.5 . . ?
C23 C26 H26B 109.5 . . ?
H26A C26 H26B 109.5 . . ?
C23 C26 H26C 109.5 . . ?
H26A C26 H26C 109.5 . . ?
H26B C26 H26C 109.5 . . ?
C25 C27 H27A 109.5 . . ?
C25 C27 H27B 109.5 . . ?
H27A C27 H27B 109.5 . . ?
C25 C27 H27C 109.5 . . ?
H27A C27 H27C 109.5 . . ?
H27B C27 H27C 109.5 . . ?
H1A O1 H1B 102.6 . . ?

loop_
_geom_bond_atom_site_label_1
_geom_bond_atom_site_label_2
_geom_bond_distance
_geom_bond_site_symmetry_2
_geom_bond_publ_flag
Cu1 N21 1.992(2) 2_656 ?
Cu1 N21 1.992(2) . ?
Cu1 N11 2.010(2) . ?
Cu1 N11 2.010(2) 2_656 ?
N11 C16 1.350(3) . ?
N11 C12 1.358(3) . ?
C12 C13 1.396(3) . ?
C12 C12 1.482(5) 2_656 ?
C13 C14 1.392(3) . ?
C13 H13A 0.9500 . ?
C14 C15 1.390(4) . ?
C14 H14A 0.9500 . ?
C15 C16 1.393(3) . ?
C15 H15A 0.9500 . ?
C16 C17 1.515(3) . ?
C17 N22 1.457(3) . ?
C17 H17A 0.9900 . ?
C17 H17B 0.9900 . ?
N21 C25 1.348(3) . ?
N21 N22 1.376(3) . ?
N22 C23 1.354(3) . ?
C23 C24 1.380(4) . ?
C23 C26 1.497(4) . ?
C24 C25 1.395(4) . ?
C24 H24A 0.9500 . ?
C25 C27 1.499(3) . ?
C26 H26A 0.9800 . ?
C26 H26B 0.9800 . ?
C26 H26C 0.9800 . ?
C27 H27A 0.9800 . ?
C27 H27B 0.9800 . ?
C27 H27C 0.9800 . ?
O1 H1A 0.8400 . ?
O1 H1B 0.8401 . ?
O2 H2A 0.8399 . ?
